data_1558612
loop_
_publ_author_name
'Chakraborty , Sandip'
'Joseph, Manu M.'
'Varughese, Sunil'
'Ghosh, Samrat'
'Maiti, Kaustabh'
'Samanta, Animesh'
'Ajayaghosh, Ayyappanpillai'

_publ_section_title
;
 A new pentacyclic pyrylium fluorescent probe that responds to pH
 imbalance during apoptosis
;
_journal_name_full 'Chemical Science'
_journal_paper_doi 10.1039/D0SC02623A
_journal_year 2020
_chemical_formula_sum 'C23 H21 Cl O7'
_chemical_formula_weight 444.85
_space_group_crystal_system monoclinic
_space_group_IT_number 15
_space_group_name_Hall '-I 2ya'
_space_group_name_H-M_alt 'I 1 2/a 1'
_atom_sites_solution_hydrogens mixed
_audit_creation_method SHELXL-2018/3
_audit_update_record
;
2020-02-20 deposited with the CCDC.	2020-07-15 downloaded from the CCDC.
;
_cell_angle_alpha 90
_cell_angle_beta 101.670(6)
_cell_angle_gamma 90
_cell_formula_units_Z 4
_cell_length_a 9.040(9)
_cell_length_b 16.150(8)
_cell_length_c 14.320(6)
_cell_measurement_reflns_used 3215
_cell_measurement_temperature 301(2)
_cell_measurement_theta_max 27.5
_cell_measurement_theta_min 3.0
_cell_volume 2047(2)
_computing_cell_refinement
;
CrystalClear-SM Expert 2.1 b29 (Rigaku, 2013)
;
_computing_data_collection
;
CrystalClear-SM Expert 2.1 b29 (Rigaku, 2013)
;
_computing_data_reduction
;
CrystalClear-SM Expert 2.1 b29 (Rigaku, 2013)
;
_computing_structure_refinement 'SHELXL-2018/3 (Sheldrick, 2018)'
_computing_structure_solution 'SHELXL-2018/3 (Sheldrick, 2018)'
_diffrn_ambient_temperature 301(2)
_diffrn_measured_fraction_theta_full 0.989
_diffrn_measured_fraction_theta_max 0.989
_diffrn_measurement_device_type
;
Rigaku Saturn724+ (4x4 bin mode)
;
_diffrn_measurement_method 'profile data from \w-scans'
_diffrn_radiation_type MoK\a
_diffrn_radiation_wavelength 0.71073
_diffrn_reflns_av_R_equivalents 0.0644
_diffrn_reflns_av_unetI/netI 0.0603
_diffrn_reflns_Laue_measured_fraction_full 0.989
_diffrn_reflns_Laue_measured_fraction_max 0.989
_diffrn_reflns_limit_h_max 10
_diffrn_reflns_limit_h_min -10
_diffrn_reflns_limit_k_max 19
_diffrn_reflns_limit_k_min -18
_diffrn_reflns_limit_l_max 17
_diffrn_reflns_limit_l_min -12
_diffrn_reflns_number 7855
_diffrn_reflns_point_group_measured_fraction_full 0.989
_diffrn_reflns_point_group_measured_fraction_max 0.989
_diffrn_reflns_theta_full 25.242
_diffrn_reflns_theta_max 25.249
_diffrn_reflns_theta_min 3.524
_exptl_absorpt_coefficient_mu 0.231
_exptl_absorpt_correction_T_max 1.000
_exptl_absorpt_correction_T_min 0.682
_exptl_absorpt_correction_type empirical
_exptl_absorpt_process_details
;
Jacobson method
;
_exptl_crystal_colour Red
_exptl_crystal_density_diffrn 1.443
_exptl_crystal_description Block
_exptl_crystal_F_000 928
_exptl_crystal_size_max 0.200
_exptl_crystal_size_mid 0.170
_exptl_crystal_size_min 0.160
_refine_diff_density_max 0.219
_refine_diff_density_min -0.236
_refine_diff_density_rms 0.044
_refine_ls_extinction_method none
_refine_ls_goodness_of_fit_ref 1.328
_refine_ls_hydrogen_treatment constr
_refine_ls_matrix_type full
_refine_ls_number_parameters 143
_refine_ls_number_reflns 1841
_refine_ls_number_restraints 0
_refine_ls_restrained_S_all 1.328
_refine_ls_R_factor_all 0.1771
_refine_ls_R_factor_gt 0.1275
_refine_ls_shift/su_max 0.000
_refine_ls_shift/su_mean 0.000
_refine_ls_structure_factor_coef Fsqd
_refine_ls_weighting_details 'w=1/[\s^2^(Fo^2^)+(0.0608P)^2^+3.4948P] where P=(Fo^2^+2Fc^2^)/3'
_refine_ls_weighting_scheme calc
_refine_ls_wR_factor_gt 0.2138
_refine_ls_wR_factor_ref 0.2347
_reflns_Friedel_coverage 0.000
_reflns_number_gt 1332
_reflns_number_total 1841
_reflns_threshold_expression 'I > 2\s(I)'
_cod_data_source_file d0sc02623a2.cif
_cod_data_source_block shelx
_cod_depositor_comments
;
The following automatic conversions were performed:

data item '_exptl_absorpt_correction_type' value 'Empirical' was
changed to 'empirical' in accordance with the
/home/data/users/saulius/crontab/automatic-downloads/rss-feeds/RSC/lib/dictionaries/cif_core.dic
dictionary named 'cif_core.dic' version 2.4.2 last updated on
2011-04-26.

Automatic conversion script
Id: cif_fix_values 7556 2019-12-06 15:28:31Z antanas 
;
_cod_original_sg_symbol_H-M 'I 2/a'
_cod_database_code 1558612
_shelx_shelxl_version_number 2018/3
_shelx_space_group_comment
;
The symmetry employed for this shelxl refinement is uniquely defined
by the following loop, which should always be used as a source of
symmetry information in preference to the above space-group names.
They are only intended as comments.
;
_shelx_estimated_absorpt_t_min 0.955
_shelx_estimated_absorpt_t_max 0.964

loop_
_space_group_symop_operation_xyz
'x, y, z'
'-x+1/2, y, -z'
'x+1/2, y+1/2, z+1/2'
'-x+1, y+1/2, -z+1/2'
'-x, -y, -z'
'x-1/2, -y, z'
'-x+1/2, -y+1/2, -z+1/2'
'x, -y+1/2, z+1/2'

loop_
_atom_site_label
_atom_site_type_symbol
_atom_site_fract_x
_atom_site_fract_y
_atom_site_fract_z
_atom_site_U_iso_or_equiv
_atom_site_adp_type
_atom_site_occupancy
_atom_site_site_symmetry_order
_atom_site_calc_flag
_atom_site_refinement_flags_posn
_atom_site_refinement_flags_adp
_atom_site_refinement_flags_occupancy
_atom_site_disorder_assembly
_atom_site_disorder_group
Cl1 Cl 0.750000 0.30804(13) 0.000000 0.0716(8) Uani 1 2 d S T P . .
O1 O 0.6812(7) 0.3576(3) 0.0582(4) 0.147(3) Uani 1 1 d . . . . .
O12 O 0.8600(6) 0.2587(3) 0.0567(4) 0.124(2) Uani 1 1 d . . . . .
O22 O 0.7518(4) -0.1178(2) 0.3219(3) 0.0793(13) Uani 1 1 d . . . . .
O27 O 0.250000 0.0370(2) 0.000000 0.0504(13) Uani 1 2 d S T P . .
C2 C 0.5934(9) 0.1579(4) 0.1889(5) 0.090(2) Uani 1 1 d . . . . .
H2A H 0.632408 0.178012 0.253023 0.108 Uiso 1 1 calc R U . . .
H2B H 0.668516 0.169875 0.151104 0.108 Uiso 1 1 calc R U . . .
C7 C 0.8649(7) -0.0799(4) 0.3948(5) 0.087(2) Uani 1 1 d . . . . .
H7A H 0.918868 -0.122081 0.435095 0.131 Uiso 1 1 calc R U . . .
H7B H 0.816975 -0.043221 0.432395 0.131 Uiso 1 1 calc R U . . .
H7C H 0.934195 -0.049041 0.365573 0.131 Uiso 1 1 calc R U . . .
C8 C 0.5746(7) 0.0648(3) 0.1932(4) 0.0599(15) Uani 1 1 d . . . . .
C9 C 0.4581(9) 0.2035(4) 0.1497(6) 0.104(3) Uani 1 1 d . . . . .
H9A H 0.487149 0.256946 0.128260 0.125 Uiso 1 1 calc R U . . .
H9B H 0.403335 0.213507 0.200283 0.125 Uiso 1 1 calc R U . . .
C11 C 0.6608(6) -0.0677(3) 0.2586(4) 0.0592(15) Uani 1 1 d . . . . .
C14 C 0.6737(7) 0.0184(3) 0.2589(4) 0.0612(15) Uani 1 1 d . . . . .
H14 H 0.748802 0.044383 0.303160 0.073 Uiso 1 1 calc R U . . .
C16 C 0.250000 0.2041(5) 0.000000 0.082(3) Uani 1 2 d S T P . .
H16 H 0.250000 0.261530 0.000000 0.098 Uiso 1 2 d R U P . .
C17 C 0.4526(6) -0.0612(3) 0.1262(4) 0.0545(15) Uani 1 1 d . . . . .
H17 H 0.380252 -0.087651 0.080451 0.065 Uiso 1 1 calc R U . . .
C18 C 0.4607(6) 0.0259(3) 0.1281(4) 0.0505(14) Uani 1 1 d . . . . .
C24 C 0.3531(7) 0.1625(3) 0.0683(4) 0.0652(17) Uani 1 1 d . . . . .
C25 C 0.3548(6) 0.0770(3) 0.0644(4) 0.0487(13) Uani 1 1 d . . . . .
C40 C 0.5511(6) -0.1073(3) 0.1916(4) 0.0596(15) Uani 1 1 d . . . . .
H40 H 0.544289 -0.164738 0.191010 0.072 Uiso 1 1 calc R U . . .

loop_
_atom_site_aniso_label
_atom_site_aniso_U_11
_atom_site_aniso_U_22
_atom_site_aniso_U_33
_atom_site_aniso_U_23
_atom_site_aniso_U_13
_atom_site_aniso_U_12
Cl1 0.0766(15) 0.0504(12) 0.0784(15) 0.000 -0.0067(12) 0.000
O1 0.160(6) 0.124(4) 0.140(5) -0.081(4) -0.012(4) 0.032(4)
O12 0.106(4) 0.112(4) 0.144(5) 0.068(4) 0.005(3) 0.016(3)
O22 0.066(3) 0.074(3) 0.093(3) 0.006(2) 0.003(2) -0.006(2)
O27 0.065(3) 0.029(2) 0.061(3) 0.000 0.022(3) 0.000
C2 0.124(6) 0.051(4) 0.089(5) -0.003(3) 0.005(4) -0.019(4)
C7 0.067(5) 0.111(5) 0.079(5) 0.003(4) 0.005(4) -0.009(4)
C8 0.076(4) 0.050(3) 0.058(4) -0.011(3) 0.024(3) -0.014(3)
C9 0.136(7) 0.040(4) 0.131(7) -0.016(4) 0.016(6) -0.010(4)
C11 0.055(4) 0.061(4) 0.065(4) 0.001(3) 0.020(3) -0.001(3)
C14 0.064(4) 0.065(4) 0.058(4) -0.009(3) 0.020(3) -0.018(3)
C16 0.107(8) 0.037(5) 0.102(7) 0.000 0.026(6) 0.000
C17 0.060(4) 0.045(3) 0.059(3) -0.009(2) 0.012(3) -0.005(3)
C18 0.068(4) 0.038(3) 0.051(3) -0.003(2) 0.026(3) -0.003(3)
C24 0.089(4) 0.033(3) 0.079(4) -0.010(3) 0.027(4) -0.010(3)
C25 0.062(4) 0.037(3) 0.056(3) -0.009(2) 0.035(3) -0.011(3)
C40 0.056(4) 0.044(3) 0.077(4) -0.002(3) 0.010(3) -0.004(3)

loop_
_atom_type_symbol
_atom_type_description
_atom_type_scat_dispersion_real
_atom_type_scat_dispersion_imag
_atom_type_scat_source
C C 0.0033 0.0016 'International Tables Vol C Tables 4.2.6.8 and 6.1.1.4'
H H 0.0000 0.0000 'International Tables Vol C Tables 4.2.6.8 and 6.1.1.4'
Cl Cl 0.1484 0.1585 'International Tables Vol C Tables 4.2.6.8 and 6.1.1.4'
O O 0.0106 0.0060 'International Tables Vol C Tables 4.2.6.8 and 6.1.1.4'

loop_
_geom_angle_atom_site_label_1
_geom_angle_atom_site_label_2
_geom_angle_atom_site_label_3
_geom_angle
_geom_angle_site_symmetry_1
_geom_angle_site_symmetry_3
_geom_angle_publ_flag
O1 Cl1 O1 109.7(6) 2_655 . ?
O1 Cl1 O12 108.9(3) 2_655 . ?
O1 Cl1 O12 109.4(3) . . ?
O1 Cl1 O12 109.4(3) 2_655 2_655 ?
O1 Cl1 O12 108.9(3) . 2_655 ?
O12 Cl1 O12 110.5(5) . 2_655 ?
C11 O22 C7 118.4(5) . . ?
C25 O27 C25 122.6(5) . 2 ?
C9 C2 C8 115.4(6) . . ?
C9 C2 H2A 108.4 . . ?
C8 C2 H2A 108.4 . . ?
C9 C2 H2B 108.4 . . ?
C8 C2 H2B 108.4 . . ?
H2A C2 H2B 107.5 . . ?
O22 C7 H7A 109.5 . . ?
O22 C7 H7B 109.5 . . ?
H7A C7 H7B 109.5 . . ?
O22 C7 H7C 109.5 . . ?
H7A C7 H7C 109.5 . . ?
H7B C7 H7C 109.5 . . ?
C14 C8 C18 120.1(5) . . ?
C14 C8 C2 120.2(5) . . ?
C18 C8 C2 119.7(5) . . ?
C2 C9 C24 115.6(5) . . ?
C2 C9 H9A 108.4 . . ?
C24 C9 H9A 108.4 . . ?
C2 C9 H9B 108.4 . . ?
C24 C9 H9B 108.4 . . ?
H9A C9 H9B 107.4 . . ?
O22 C11 C40 116.0(5) . . ?
O22 C11 C14 123.4(5) . . ?
C40 C11 C14 120.5(5) . . ?
C8 C14 C11 119.8(5) . . ?
C8 C14 H14 120.1 . . ?
C11 C14 H14 120.1 . . ?
C24 C16 C24 121.8(7) 2 . ?
C24 C16 H16 119.1 2 . ?
C24 C16 H16 119.1 . . ?
C40 C17 C18 120.2(5) . . ?
C40 C17 H17 119.9 . . ?
C18 C17 H17 119.9 . . ?
C8 C18 C17 119.5(5) . . ?
C8 C18 C25 118.2(5) . . ?
C17 C18 C25 122.3(5) . . ?
C16 C24 C25 118.0(6) . . ?
C16 C24 C9 124.5(5) . . ?
C25 C24 C9 117.5(5) . . ?
O27 C25 C24 119.7(5) . . ?
O27 C25 C18 116.4(4) . . ?
C24 C25 C18 123.9(5) . . ?
C17 C40 C11 119.8(5) . . ?
C17 C40 H40 120.1 . . ?
C11 C40 H40 120.1 . . ?

loop_
_geom_bond_atom_site_label_1
_geom_bond_atom_site_label_2
_geom_bond_distance
_geom_bond_site_symmetry_2
_geom_bond_publ_flag
Cl1 O1 1.390(5) 2_655 ?
Cl1 O1 1.390(5) . ?
Cl1 O12 1.398(4) . ?
Cl1 O12 1.398(4) 2_655 ?
O22 C11 1.360(6) . ?
O22 C7 1.442(6) . ?
O27 C25 1.346(5) . ?
O27 C25 1.346(5) 2 ?
C2 C9 1.440(9) . ?
C2 C8 1.516(7) . ?
C2 H2A 0.9700 . ?
C2 H2B 0.9700 . ?
C7 H7A 0.9600 . ?
C7 H7B 0.9600 . ?
C7 H7C 0.9600 . ?
C8 C14 1.383(7) . ?
C8 C18 1.391(7) . ?
C9 C24 1.501(8) . ?
C9 H9A 0.9700 . ?
C9 H9B 0.9700 . ?
C11 C40 1.388(7) . ?
C11 C14 1.395(7) . ?
C14 H14 0.9300 . ?
C16 C24 1.380(7) 2 ?
C16 C24 1.380(7) . ?
C16 H16 0.9278 . ?
C17 C40 1.373(7) . ?
C17 C18 1.410(6) . ?
C17 H17 0.9300 . ?
C18 C25 1.441(7) . ?
C24 C25 1.382(7) . ?
C40 H40 0.9300 . ?

loop_
_geom_torsion_atom_site_label_1
_geom_torsion_atom_site_label_2
_geom_torsion_atom_site_label_3
_geom_torsion_atom_site_label_4
_geom_torsion
_geom_torsion_site_symmetry_1
_geom_torsion_site_symmetry_2
_geom_torsion_site_symmetry_3
_geom_torsion_site_symmetry_4
_geom_torsion_publ_flag
C9 C2 C8 C14 -155.3(7) . . . . ?
C9 C2 C8 C18 27.2(9) . . . . ?
C8 C2 C9 C24 -37.1(10) . . . . ?
C7 O22 C11 C40 -178.2(5) . . . . ?
C7 O22 C11 C14 1.9(8) . . . . ?
C18 C8 C14 C11 1.1(9) . . . . ?
C2 C8 C14 C11 -176.4(6) . . . . ?
O22 C11 C14 C8 -178.8(6) . . . . ?
C40 C11 C14 C8 1.3(9) . . . . ?
C14 C8 C18 C17 -3.6(8) . . . . ?
C2 C8 C18 C17 173.9(6) . . . . ?
C14 C8 C18 C25 176.6(5) . . . . ?
C2 C8 C18 C25 -5.9(8) . . . . ?
C40 C17 C18 C8 3.7(8) . . . . ?
C40 C17 C18 C25 -176.5(5) . . . . ?
C24 C16 C24 C25 2.5(4) 2 . . . ?
C24 C16 C24 C9 -174.0(7) 2 . . . ?
C2 C9 C24 C16 -155.8(6) . . . . ?
C2 C9 C24 C25 27.6(9) . . . . ?
C25 O27 C25 C24 2.6(4) 2 . . . ?
C25 O27 C25 C18 -179.3(5) 2 . . . ?
C16 C24 C25 O27 -5.1(7) . . . . ?
C9 C24 C25 O27 171.7(5) . . . . ?
C16 C24 C25 C18 177.0(4) . . . . ?
C9 C24 C25 C18 -6.2(9) . . . . ?
C8 C18 C25 O27 177.4(4) . . . . ?
C17 C18 C25 O27 -2.4(7) . . . . ?
C8 C18 C25 C24 -4.6(8) . . . . ?
C17 C18 C25 C24 175.6(5) . . . . ?
C18 C17 C40 C11 -1.2(9) . . . . ?
O22 C11 C40 C17 178.8(5) . . . . ?
C14 C11 C40 C17 -1.3(9) . . . . ?
